data_4327220
loop_
_publ_author_name
'Lei Zhou'
'Douglas Powell'
'Kenneth M. Nicholas'

_publ_contact_author
; 
   Prof. Kenneth M. Nicholas 
   Department of Chemistry and Biochemistry
   University of Oklahoma 
   620 Parrington Oval, Room 208
   Norman, OK  73019-3051  USA 
;
_publ_contact_author_email knicholas@ou.edu
_publ_contact_author_fax 1(405)3256111
_publ_contact_author_phone 1(405)3253696
_publ_section_title
;
 Copper(I) Complexes of Tripodal Tris(imidazolyl) Ligands: Potential
 Mimics of the Cu(A) Site of Hydroxylase Enzymes
;
_journal_name_full 'Inorganic Chemistry'
_journal_page_first 2316
_journal_page_last 2321
_journal_paper_doi 10.1021/ic061985+
_journal_volume 46
_journal_year 2007
_chemical_formula_moiety 'C98 H80 Cu2 N12, 2(F6 P), 2(C H2 Cl2), 2(C4 H10 O)'
_chemical_formula_sum 'C108 H104 Cl4 Cu2 F12 N12 O2 P2'
_chemical_formula_weight 2160.85
_chemical_name_systematic
; 
 ? 
;
_space_group_IT_number 2
_symmetry_cell_setting triclinic
_symmetry_space_group_name_Hall '-P 1'
_symmetry_space_group_name_H-M 'P -1'
_atom_sites_solution_hydrogens geom
_atom_sites_solution_primary direct
_atom_sites_solution_secondary difmap
_audit_creation_method SHELXL-97
_cell_angle_alpha 65.390(2)
_cell_angle_beta 65.275(2)
_cell_angle_gamma 74.127(2)
_cell_formula_units_Z 1
_cell_length_a 14.2688(18)
_cell_length_b 14.3040(18)
_cell_length_c 14.8469(19)
_cell_measurement_reflns_used 8715
_cell_measurement_temperature 100(2)
_cell_measurement_theta_max 28.24
_cell_measurement_theta_min 2.37
_cell_volume 2484.3(5)
_computing_cell_refinement 'Bruker SMART'
_computing_data_collection 'Bruker SMART'
_computing_data_reduction 'Bruker SAINT'
_computing_molecular_graphics 'SHELXTL (Sheldrick, 2000)'
_computing_publication_material 'SHELXTL (Sheldrick, 2000)'
_computing_structure_refinement 'SHELXTL (Sheldrick, 2000)'
_computing_structure_solution 'SHELXTL (Sheldrick, 2000)'
_diffrn_ambient_temperature 100(2)
_diffrn_measured_fraction_theta_full 0.986
_diffrn_measured_fraction_theta_max 0.986
_diffrn_measurement_device_type 'CCD Bruker APEX'
_diffrn_measurement_method '\w scans'
_diffrn_radiation_monochromator graphite
_diffrn_radiation_source 'fine-focus sealed tube'
_diffrn_radiation_type MoK\a
_diffrn_radiation_wavelength 0.71073
_diffrn_reflns_av_R_equivalents 0.0282
_diffrn_reflns_av_sigmaI/netI 0.0497
_diffrn_reflns_limit_h_max 17
_diffrn_reflns_limit_h_min -17
_diffrn_reflns_limit_k_max 17
_diffrn_reflns_limit_k_min -17
_diffrn_reflns_limit_l_max 18
_diffrn_reflns_limit_l_min -17
_diffrn_reflns_number 19371
_diffrn_reflns_theta_full 26.00
_diffrn_reflns_theta_max 26.00
_diffrn_reflns_theta_min 1.58
_diffrn_standards_number 0
_exptl_absorpt_coefficient_mu 0.649
_exptl_absorpt_correction_T_max 0.9321
_exptl_absorpt_correction_T_min 0.7860
_exptl_absorpt_correction_type multi-scan
_exptl_absorpt_process_details 'SADABS (Sheldrick, 2002)'
_exptl_crystal_colour green
_exptl_crystal_density_diffrn 1.444
_exptl_crystal_description prism
_exptl_crystal_F_000 1116
_exptl_crystal_size_max 0.39
_exptl_crystal_size_mid 0.32
_exptl_crystal_size_min 0.11
_refine_diff_density_max 1.063
_refine_diff_density_min -1.336
_refine_diff_density_rms 0.114
_refine_ls_extinction_method none
_refine_ls_goodness_of_fit_ref 1.046
_refine_ls_hydrogen_treatment constr
_refine_ls_matrix_type full
_refine_ls_number_parameters 577
_refine_ls_number_reflns 9635
_refine_ls_number_restraints 0
_refine_ls_restrained_S_all 1.046
_refine_ls_R_factor_all 0.1042
_refine_ls_R_factor_gt 0.0823
_refine_ls_shift/su_max 0.001
_refine_ls_shift/su_mean 0.000
_refine_ls_structure_factor_coef Fsqd
_refine_ls_weighting_details 'calc w=1/[\s^2^(Fo^2^)+(0.1800P)^2^+1.0000P] where P=(Fo^2^+2Fc^2^)/3'
_refine_ls_weighting_scheme calc
_refine_ls_wR_factor_gt 0.2438
_refine_ls_wR_factor_ref 0.2652
_reflns_number_gt 6717
_reflns_number_total 9635
_reflns_threshold_expression I>2\s(I)
_cod_data_source_file ic0619852Bsi20061016_034430.cif
_cod_data_source_block 06157
_cod_database_code 4327220

loop_
_symmetry_equiv_pos_as_xyz
'x, y, z'
'-x, -y, -z'

loop_
_atom_site_label
_atom_site_type_symbol
_atom_site_fract_x
_atom_site_fract_y
_atom_site_fract_z
_atom_site_U_iso_or_equiv
_atom_site_adp_type
_atom_site_occupancy
_atom_site_symmetry_multiplicity
_atom_site_calc_flag
_atom_site_refinement_flags
Cu1 Cu 0.45573(4) 0.53302(4) 0.59074(4) 0.0377(2) Uani 1 1 d .
C1 C 0.3347(3) 0.3653(3) 0.6513(3) 0.0356(9) Uani 1 1 d .
N2 N 0.4050(3) 0.3931(3) 0.6684(3) 0.0355(8) Uani 1 1 d .
C3 C 0.4197(3) 0.3153(3) 0.7581(4) 0.0372(9) Uani 1 1 d .
C4 C 0.3594(4) 0.2398(3) 0.7920(4) 0.0409(10) Uani 1 1 d .
N5 N 0.3059(3) 0.2717(3) 0.7232(3) 0.0381(8) Uani 1 1 d .
C6 C 0.2358(4) 0.2134(4) 0.7239(4) 0.0475(11) Uani 1 1 d .
H6A H 0.1660 0.2520 0.7357 0.071 Uiso 1 1 d R
H6B H 0.2330 0.1459 0.7808 0.071 Uiso 1 1 d R
H6C H 0.2613 0.2032 0.6559 0.071 Uiso 1 1 d R
C7 C 0.2754(3) 0.5404(3) 0.5349(4) 0.0366(9) Uani 1 1 d .
N8 N 0.3336(3) 0.5957(3) 0.5385(3) 0.0367(8) Uani 1 1 d .
C9 C 0.2884(3) 0.6983(3) 0.5088(4) 0.0370(9) Uani 1 1 d .
C10 C 0.2031(3) 0.7027(3) 0.4878(4) 0.0418(10) Uani 1 1 d .
N11 N 0.1957(3) 0.6018(3) 0.5029(3) 0.0411(9) Uani 1 1 d .
C12 C 0.1246(4) 0.5712(4) 0.4738(5) 0.0495(12) Uani 1 1 d .
H12A H 0.1644 0.5292 0.4289 0.074 Uiso 1 1 d R
H12B H 0.0881 0.6334 0.4354 0.074 Uiso 1 1 d R
H12C H 0.0739 0.5308 0.5381 0.074 Uiso 1 1 d R
C13 C 0.3424(3) 0.3923(3) 0.4692(4) 0.0348(9) Uani 1 1 d .
N14 N 0.4390(3) 0.4075(3) 0.4052(3) 0.0369(8) Uani 1 1 d .
C15 C 0.4580(4) 0.3733(4) 0.3231(4) 0.0440(11) Uani 1 1 d .
C16 C 0.3700(4) 0.3341(4) 0.3421(4) 0.0424(10) Uani 1 1 d .
N17 N 0.2968(3) 0.3474(3) 0.4343(3) 0.0386(8) Uani 1 1 d .
C18 C 0.1941(4) 0.3147(4) 0.4818(4) 0.0461(11) Uani 1 1 d .
H18A H 0.1561 0.3519 0.4326 0.069 Uiso 1 1 d R
H18B H 0.1563 0.3302 0.5473 0.069 Uiso 1 1 d R
H18C H 0.2003 0.2400 0.4977 0.069 Uiso 1 1 d R
C19 C 0.4914(4) 0.3197(3) 0.8047(4) 0.0402(10) Uani 1 1 d .
C20 C 0.5926(4) 0.3396(4) 0.7432(4) 0.0526(12) Uani 1 1 d .
H20 H 0.6163 0.3527 0.6695 0.063 Uiso 1 1 calc R
C21 C 0.6595(5) 0.3408(5) 0.7876(5) 0.0635(15) Uani 1 1 d .
H21 H 0.7286 0.3562 0.7448 0.076 Uiso 1 1 calc R
C22 C 0.6256(5) 0.3198(4) 0.8934(5) 0.0626(15) Uani 1 1 d .
H22 H 0.6733 0.3163 0.9244 0.075 Uiso 1 1 calc R
C23 C 0.5248(5) 0.3034(4) 0.9569(5) 0.0576(14) Uani 1 1 d .
H23 H 0.5019 0.2930 1.0300 0.069 Uiso 1 1 calc R
C24 C 0.4570(4) 0.3024(3) 0.9128(4) 0.0456(11) Uani 1 1 d .
H24 H 0.3872 0.2899 0.9559 0.055 Uiso 1 1 calc R
C25 C 0.3467(5) 0.1397(4) 0.8817(4) 0.0542(13) Uani 1 1 d .
C26 C 0.4290(7) 0.0696(5) 0.8904(6) 0.092(2) Uani 1 1 d .
H26 H 0.4958 0.0823 0.8382 0.110 Uiso 1 1 calc R
C27 C 0.4160(11) -0.0228(6) 0.9768(8) 0.127(4) Uani 1 1 d .
H27 H 0.4752 -0.0720 0.9827 0.153 Uiso 1 1 calc R
C28 C 0.3242(13) -0.0443(8) 1.0510(8) 0.125(4) Uani 1 1 d .
H28 H 0.3158 -0.1095 1.1065 0.150 Uiso 1 1 calc R
C29 C 0.2474(10) 0.0262(7) 1.0446(5) 0.105(3) Uani 1 1 d .
H29 H 0.1812 0.0145 1.0985 0.125 Uiso 1 1 calc R
C30 C 0.2581(6) 0.1183(5) 0.9619(5) 0.077(2) Uani 1 1 d .
H30 H 0.1992 0.1693 0.9620 0.092 Uiso 1 1 calc R
C31 C 0.3270(3) 0.7840(3) 0.5086(4) 0.0359(9) Uani 1 1 d .
C32 C 0.4287(3) 0.8050(3) 0.4514(4) 0.0381(9) Uani 1 1 d .
H32 H 0.4756 0.7631 0.4116 0.046 Uiso 1 1 calc R
C33 C 0.4627(4) 0.8880(4) 0.4517(4) 0.0504(12) Uani 1 1 d .
H33 H 0.5330 0.9014 0.4137 0.061 Uiso 1 1 calc R
C34 C 0.3919(4) 0.9509(4) 0.5087(5) 0.0523(13) Uani 1 1 d .
H34 H 0.4136 1.0088 0.5073 0.063 Uiso 1 1 calc R
C35 C 0.2922(4) 0.9291(4) 0.5662(4) 0.0473(12) Uani 1 1 d .
H35 H 0.2453 0.9710 0.6060 0.057 Uiso 1 1 calc R
C36 C 0.2583(4) 0.8469(3) 0.5673(4) 0.0451(11) Uani 1 1 d .
H36 H 0.1885 0.8327 0.6077 0.054 Uiso 1 1 calc R
C37 C 0.1279(4) 0.7928(3) 0.4555(4) 0.0413(10) Uani 1 1 d .
C38 C 0.1636(4) 0.8788(3) 0.3706(4) 0.0445(11) Uani 1 1 d .
H38 H 0.2356 0.8786 0.3298 0.053 Uiso 1 1 calc R
C39 C 0.0948(4) 0.9664(4) 0.3438(5) 0.0533(13) Uani 1 1 d .
H39 H 0.1196 1.0257 0.2843 0.064 Uiso 1 1 calc R
C40 C -0.0094(4) 0.9670(4) 0.4040(5) 0.0563(14) Uani 1 1 d .
H40 H -0.0562 1.0272 0.3859 0.068 Uiso 1 1 calc R
C41 C -0.0468(4) 0.8818(4) 0.4901(5) 0.0502(12) Uani 1 1 d .
H41 H -0.1189 0.8827 0.5307 0.060 Uiso 1 1 calc R
C42 C 0.0221(3) 0.7941(3) 0.5170(4) 0.0439(11) Uani 1 1 d .
H42 H -0.0026 0.7352 0.5770 0.053 Uiso 1 1 calc R
C43 C 0.5550(4) 0.3882(4) 0.2320(4) 0.0536(13) Uani 1 1 d .
C44 C 0.6475(4) 0.3715(5) 0.2453(5) 0.0668(16) Uani 1 1 d .
H44 H 0.6498 0.3480 0.3144 0.080 Uiso 1 1 calc R
C45 C 0.7365(5) 0.3882(7) 0.1603(6) 0.088(2) Uani 1 1 d .
H45 H 0.8012 0.3747 0.1701 0.105 Uiso 1 1 calc R
C46 C 0.7336(5) 0.4236(6) 0.0625(6) 0.0749(19) Uani 1 1 d .
H46 H 0.7970 0.4335 0.0041 0.090 Uiso 1 1 calc R
C47 C 0.6430(5) 0.4459(5) 0.0439(5) 0.0685(16) Uani 1 1 d .
H47 H 0.6421 0.4729 -0.0260 0.082 Uiso 1 1 calc R
C48 C 0.5522(5) 0.4277(4) 0.1307(5) 0.0583(14) Uani 1 1 d .
H48 H 0.4874 0.4425 0.1206 0.070 Uiso 1 1 calc R
C49 C 0.3487(4) 0.2825(4) 0.2862(4) 0.0450(11) Uani 1 1 d .
C50 C 0.2795(4) 0.3284(4) 0.2334(4) 0.0556(13) Uani 1 1 d .
H50 H 0.2476 0.3969 0.2294 0.067 Uiso 1 1 calc R
C51 C 0.2551(5) 0.2784(6) 0.1861(5) 0.0707(18) Uani 1 1 d .
H51 H 0.2065 0.3115 0.1506 0.085 Uiso 1 1 calc R
C52 C 0.3018(7) 0.1803(6) 0.1908(5) 0.084(2) Uani 1 1 d .
H52 H 0.2835 0.1433 0.1615 0.101 Uiso 1 1 calc R
C53 C 0.3767(8) 0.1347(5) 0.2391(6) 0.102(3) Uani 1 1 d .
H53 H 0.4128 0.0682 0.2388 0.122 Uiso 1 1 calc R
C54 C 0.3985(6) 0.1876(5) 0.2881(5) 0.077(2) Uani 1 1 d .
H54 H 0.4482 0.1564 0.3224 0.092 Uiso 1 1 calc R
C55 C 0.2875(3) 0.4241(3) 0.5650(4) 0.0374(9) Uani 1 1 d .
H55 H 0.2155 0.4046 0.5956 0.045 Uiso 1 1 calc R
Cl1S Cl 0.14547(18) 0.38124(15) -0.0418(2) 0.1057(7) Uani 1 1 d .
Cl2S Cl 0.01901(17) 0.23857(16) 0.1584(2) 0.1151(8) Uani 1 1 d .
C1S C 0.0236(6) 0.3564(6) 0.0475(9) 0.109(3) Uani 1 1 d .
H1S1 H -0.0187 0.3536 0.0103 0.131 Uiso 1 1 calc R
H1S2 H -0.0088 0.4148 0.0741 0.131 Uiso 1 1 calc R
C1T C 0.0002(8) 1.1114(7) 0.8135(10) 0.127(4) Uani 1 1 d .
H1T1 H -0.0102 1.1456 0.8626 0.190 Uiso 1 1 d R
H1T2 H -0.0663 1.1159 0.8063 0.190 Uiso 1 1 d R
H1T3 H 0.0499 1.1456 0.7443 0.190 Uiso 1 1 d R
C2T C 0.0420(8) 0.9991(7) 0.8550(9) 0.113(3) Uani 1 1 d .
H2T1 H 0.0093 0.9717 0.9329 0.136 Uiso 1 1 calc R
H2T2 H 0.0243 0.9584 0.8255 0.136 Uiso 1 1 calc R
O3T O 0.1466(5) 0.9887(4) 0.8279(5) 0.0977(16) Uani 1 1 d .
C4T C 0.1952(8) 0.8821(6) 0.8656(8) 0.107(3) Uani 1 1 d .
H4T1 H 0.1830 0.8391 0.8346 0.128 Uiso 1 1 calc R
H4T2 H 0.1637 0.8521 0.9435 0.128 Uiso 1 1 calc R
C5T C 0.3104(6) 0.8817(6) 0.8341(6) 0.084(2) Uani 1 1 d .
H5T1 H 0.3391 0.9211 0.7585 0.126 Uiso 1 1 d R
H5T2 H 0.3443 0.8102 0.8485 0.126 Uiso 1 1 d R
H5T3 H 0.3225 0.9137 0.8746 0.126 Uiso 1 1 d R

loop_
_atom_site_aniso_label
_atom_site_aniso_U_11
_atom_site_aniso_U_22
_atom_site_aniso_U_33
_atom_site_aniso_U_23
_atom_site_aniso_U_13
_atom_site_aniso_U_12
Cu1 0.0345(3) 0.0302(3) 0.0534(4) -0.0106(2) -0.0260(3) -0.0004(2)
C1 0.037(2) 0.0244(18) 0.043(2) -0.0119(17) -0.0147(19) 0.0013(16)
N2 0.0390(19) 0.0275(16) 0.044(2) -0.0109(15) -0.0239(16) 0.0023(14)
C3 0.041(2) 0.0279(19) 0.044(2) -0.0147(18) -0.0170(19) 0.0017(17)
C4 0.050(3) 0.029(2) 0.043(2) -0.0126(19) -0.018(2) -0.0014(18)
N5 0.045(2) 0.0317(18) 0.043(2) -0.0116(16) -0.0213(17) -0.0048(15)
C6 0.062(3) 0.035(2) 0.054(3) -0.013(2) -0.026(2) -0.011(2)
C7 0.036(2) 0.0269(19) 0.054(3) -0.0141(18) -0.024(2) 0.0016(16)
N8 0.0349(18) 0.0258(16) 0.055(2) -0.0134(16) -0.0247(17) 0.0015(14)
C9 0.036(2) 0.0253(19) 0.056(3) -0.0127(18) -0.026(2) 0.0007(16)
C10 0.037(2) 0.026(2) 0.067(3) -0.013(2) -0.028(2) 0.0005(17)
N11 0.0384(19) 0.0302(18) 0.068(3) -0.0188(17) -0.0330(19) 0.0021(15)
C12 0.051(3) 0.037(2) 0.083(4) -0.021(2) -0.045(3) -0.003(2)
C13 0.039(2) 0.0256(18) 0.050(3) -0.0113(18) -0.030(2) 0.0006(16)
N14 0.040(2) 0.0322(18) 0.046(2) -0.0072(15) -0.0300(17) -0.0008(14)
C15 0.046(3) 0.048(3) 0.045(3) -0.009(2) -0.031(2) -0.003(2)
C16 0.049(3) 0.042(2) 0.045(3) -0.012(2) -0.029(2) -0.001(2)
N17 0.042(2) 0.0296(17) 0.050(2) -0.0071(16) -0.0277(18) -0.0039(15)
C18 0.050(3) 0.042(2) 0.062(3) -0.018(2) -0.029(2) -0.012(2)
C19 0.045(2) 0.028(2) 0.049(3) -0.0079(18) -0.026(2) 0.0011(18)
C20 0.048(3) 0.048(3) 0.057(3) -0.006(2) -0.031(2) 0.001(2)
C21 0.054(3) 0.068(4) 0.064(4) -0.001(3) -0.035(3) -0.013(3)
C22 0.074(4) 0.060(3) 0.070(4) -0.011(3) -0.052(3) -0.007(3)
C23 0.069(4) 0.057(3) 0.057(3) -0.001(2) -0.045(3) -0.014(3)
C24 0.056(3) 0.034(2) 0.050(3) -0.010(2) -0.027(2) -0.003(2)
C25 0.083(4) 0.039(3) 0.049(3) -0.011(2) -0.030(3) -0.015(3)
C26 0.117(6) 0.052(4) 0.086(5) -0.008(3) -0.042(5) 0.004(4)
C27 0.231(13) 0.045(4) 0.102(7) -0.006(4) -0.090(8) 0.007(6)
C28 0.241(15) 0.065(5) 0.069(6) 0.012(4) -0.063(8) -0.062(8)
C29 0.194(10) 0.088(6) 0.046(4) -0.005(4) -0.028(5) -0.089(7)
C30 0.123(6) 0.054(3) 0.049(3) -0.016(3) -0.013(4) -0.038(4)
C31 0.032(2) 0.030(2) 0.052(3) -0.0146(19) -0.0253(19) 0.0038(16)
C32 0.040(2) 0.036(2) 0.050(3) -0.0200(19) -0.022(2) -0.0032(18)
C33 0.045(3) 0.053(3) 0.070(3) -0.030(3) -0.022(2) -0.012(2)
C34 0.052(3) 0.047(3) 0.080(4) -0.032(3) -0.033(3) -0.007(2)
C35 0.045(3) 0.046(3) 0.072(3) -0.035(2) -0.034(2) 0.010(2)
C36 0.034(2) 0.038(2) 0.070(3) -0.024(2) -0.026(2) 0.0044(18)
C37 0.043(2) 0.030(2) 0.066(3) -0.022(2) -0.034(2) 0.0052(18)
C38 0.042(2) 0.037(2) 0.059(3) -0.018(2) -0.028(2) 0.0071(19)
C39 0.063(3) 0.040(2) 0.066(3) -0.017(2) -0.041(3) 0.009(2)
C40 0.055(3) 0.043(3) 0.091(4) -0.034(3) -0.048(3) 0.017(2)
C41 0.039(2) 0.048(3) 0.083(4) -0.036(3) -0.034(3) 0.007(2)
C42 0.038(2) 0.036(2) 0.071(3) -0.022(2) -0.032(2) 0.0014(18)
C43 0.062(3) 0.056(3) 0.063(3) -0.024(3) -0.043(3) 0.003(2)
C44 0.053(3) 0.094(5) 0.068(4) -0.044(3) -0.031(3) 0.012(3)
C45 0.059(4) 0.138(7) 0.088(5) -0.063(5) -0.034(4) 0.009(4)
C46 0.062(4) 0.104(5) 0.092(5) -0.062(4) -0.042(3) 0.010(3)
C47 0.085(4) 0.061(3) 0.070(4) -0.022(3) -0.040(4) -0.004(3)
C48 0.068(4) 0.053(3) 0.066(4) -0.019(3) -0.039(3) -0.002(3)
C49 0.054(3) 0.047(3) 0.043(3) -0.012(2) -0.028(2) -0.007(2)
C50 0.064(3) 0.058(3) 0.063(3) -0.019(3) -0.040(3) -0.008(3)
C51 0.072(4) 0.105(5) 0.068(4) -0.035(4) -0.035(3) -0.031(4)
C52 0.131(6) 0.090(5) 0.058(4) -0.033(4) -0.025(4) -0.055(5)
C53 0.201(10) 0.055(4) 0.081(5) -0.027(3) -0.077(6) -0.011(5)
C54 0.126(6) 0.052(3) 0.077(4) -0.030(3) -0.066(4) 0.017(3)
C55 0.035(2) 0.029(2) 0.053(3) -0.0120(19) -0.023(2) -0.0019(16)
Cl1S 0.1079(15) 0.0698(11) 0.163(2) -0.0252(12) -0.0876(16) -0.0051(10)
Cl2S 0.0886(14) 0.0724(12) 0.173(2) -0.0241(13) -0.0605(15) 0.0020(10)
C1S 0.087(5) 0.081(5) 0.181(9) -0.050(6) -0.082(6) 0.023(4)
C1T 0.110(7) 0.099(7) 0.189(11) -0.055(7) -0.049(7) -0.038(6)
C2T 0.115(7) 0.079(5) 0.161(9) -0.039(6) -0.055(7) -0.027(5)
O3T 0.116(5) 0.071(3) 0.120(4) -0.034(3) -0.055(4) -0.009(3)
C4T 0.146(8) 0.072(5) 0.113(7) -0.028(5) -0.054(6) -0.020(5)
C5T 0.105(6) 0.074(4) 0.087(5) -0.022(4) -0.053(4) -0.010(4)

loop_
_atom_type_symbol
_atom_type_description
_atom_type_scat_dispersion_real
_atom_type_scat_dispersion_imag
_atom_type_scat_source
C C 0.0033 0.0016 'International Tables Vol C Tables 4.2.6.8 and 6.1.1.4'
H H 0.0000 0.0000 'International Tables Vol C Tables 4.2.6.8 and 6.1.1.4'
N N 0.0061 0.0033 'International Tables Vol C Tables 4.2.6.8 and 6.1.1.4'
O O 0.0106 0.0060 'International Tables Vol C Tables 4.2.6.8 and 6.1.1.4'
F F 0.0171 0.0103 'International Tables Vol C Tables 4.2.6.8 and 6.1.1.4'
P P 0.1023 0.0942 'International Tables Vol C Tables 4.2.6.8 and 6.1.1.4'
Cl Cl 0.1484 0.1585 'International Tables Vol C Tables 4.2.6.8 and 6.1.1.4'
Cu Cu 0.3201 1.2651 'International Tables Vol C Tables 4.2.6.8 and 6.1.1.4'

loop_
_geom_angle_atom_site_label_1
_geom_angle_atom_site_label_2
_geom_angle_atom_site_label_3
_geom_angle
_geom_angle_site_symmetry_1
_geom_angle_site_symmetry_3
N14 Cu1 N2 132.56(14) 2_666 .
N14 Cu1 N8 133.34(14) 2_666 .
N2 Cu1 N8 92.50(14) . .
N14 Cu1 Cu1 108.64(12) 2_666 2_666
N2 Cu1 Cu1 84.23(11) . 2_666
N8 Cu1 Cu1 83.60(11) . 2_666
N2 C1 N5 111.2(4) . .
N2 C1 C55 128.1(4) . .
N5 C1 C55 120.8(4) . .
C1 N2 C3 106.1(3) . .
C1 N2 Cu1 123.7(3) . .
C3 N2 Cu1 129.4(3) . .
C4 C3 N2 109.2(4) . .
C4 C3 C19 128.3(4) . .
N2 C3 C19 122.5(4) . .
C3 C4 N5 106.4(4) . .
C3 C4 C25 131.7(4) . .
N5 C4 C25 121.9(4) . .
C1 N5 C4 107.1(3) . .
C1 N5 C6 126.3(4) . .
C4 N5 C6 126.5(4) . .
N5 C6 H6A 109.5 . .
N5 C6 H6B 109.5 . .
H6A C6 H6B 109.5 . .
N5 C6 H6C 109.5 . .
H6A C6 H6C 109.5 . .
H6B C6 H6C 109.5 . .
N8 C7 N11 111.2(3) . .
N8 C7 C55 127.6(4) . .
N11 C7 C55 121.2(4) . .
C7 N8 C9 106.2(3) . .
C7 N8 Cu1 123.8(3) . .
C9 N8 Cu1 129.7(3) . .
C10 C9 N8 109.1(4) . .
C10 C9 C31 127.7(4) . .
N8 C9 C31 123.1(4) . .
C9 C10 N11 106.6(4) . .
C9 C10 C37 129.9(4) . .
N11 C10 C37 123.5(4) . .
C7 N11 C10 106.8(3) . .
C7 N11 C12 126.9(4) . .
C10 N11 C12 125.7(3) . .
N11 C12 H12A 109.6 . .
N11 C12 H12B 109.5 . .
H12A C12 H12B 109.5 . .
N11 C12 H12C 109.3 . .
H12A C12 H12C 109.5 . .
H12B C12 H12C 109.5 . .
N14 C13 N17 111.2(4) . .
N14 C13 C55 124.7(4) . .
N17 C13 C55 124.1(4) . .
C13 N14 C15 106.7(3) . .
C13 N14 Cu1 131.7(3) . 2_666
C15 N14 Cu1 121.6(3) . 2_666
C16 C15 N14 108.5(4) . .
C16 C15 C43 130.2(4) . .
N14 C15 C43 121.2(4) . .
N17 C16 C15 106.6(4) . .
N17 C16 C49 121.4(4) . .
C15 C16 C49 132.0(5) . .
C13 N17 C16 107.0(4) . .
C13 N17 C18 129.5(4) . .
C16 N17 C18 123.5(4) . .
N17 C18 H18A 109.5 . .
N17 C18 H18B 109.4 . .
H18A C18 H18B 109.5 . .
N17 C18 H18C 109.5 . .
H18A C18 H18C 109.5 . .
H18B C18 H18C 109.5 . .
C20 C19 C24 119.1(4) . .
C20 C19 C3 121.1(4) . .
C24 C19 C3 119.9(4) . .
C21 C20 C19 120.7(5) . .
C21 C20 H20 119.7 . .
C19 C20 H20 119.7 . .
C22 C21 C20 119.2(6) . .
C22 C21 H21 120.4 . .
C20 C21 H21 120.4 . .
C21 C22 C23 122.1(5) . .
C21 C22 H22 118.9 . .
C23 C22 H22 118.9 . .
C22 C23 C24 118.9(5) . .
C22 C23 H23 120.6 . .
C24 C23 H23 120.6 . .
C23 C24 C19 119.9(5) . .
C23 C24 H24 120.0 . .
C19 C24 H24 120.0 . .
C30 C25 C26 115.9(6) . .
C30 C25 C4 123.6(6) . .
C26 C25 C4 120.2(6) . .
C25 C26 C27 119.4(9) . .
C25 C26 H26 120.3 . .
C27 C26 H26 120.3 . .
C28 C27 C26 122.4(11) . .
C28 C27 H27 118.8 . .
C26 C27 H27 118.8 . .
C29 C28 C27 117.2(8) . .
C29 C28 H28 121.4 . .
C27 C28 H28 121.4 . .
C28 C29 C30 121.6(10) . .
C28 C29 H29 119.2 . .
C30 C29 H29 119.2 . .
C25 C30 C29 123.1(9) . .
C25 C30 H30 118.4 . .
C29 C30 H30 118.4 . .
C32 C31 C36 119.1(4) . .
C32 C31 C9 121.7(4) . .
C36 C31 C9 119.2(4) . .
C31 C32 C33 120.3(4) . .
C31 C32 H32 119.8 . .
C33 C32 H32 119.8 . .
C32 C33 C34 119.3(5) . .
C32 C33 H33 120.4 . .
C34 C33 H33 120.4 . .
C35 C34 C33 120.2(4) . .
C35 C34 H34 119.9 . .
C33 C34 H34 119.9 . .
C34 C35 C36 120.9(4) . .
C34 C35 H35 119.6 . .
C36 C35 H35 119.6 . .
C35 C36 C31 120.1(4) . .
C35 C36 H36 119.9 . .
C31 C36 H36 119.9 . .
C38 C37 C42 119.8(4) . .
C38 C37 C10 119.6(4) . .
C42 C37 C10 120.3(4) . .
C37 C38 C39 120.3(5) . .
C37 C38 H38 119.9 . .
C39 C38 H38 119.9 . .
C40 C39 C38 119.7(5) . .
C40 C39 H39 120.2 . .
C38 C39 H39 120.2 . .
C41 C40 C39 121.0(4) . .
C41 C40 H40 119.5 . .
C39 C40 H40 119.5 . .
C40 C41 C42 119.3(5) . .
C40 C41 H41 120.3 . .
C42 C41 H41 120.3 . .
C41 C42 C37 119.9(5) . .
C41 C42 H42 120.1 . .
C37 C42 H42 120.1 . .
C44 C43 C48 119.2(6) . .
C44 C43 C15 120.7(5) . .
C48 C43 C15 119.9(5) . .
C45 C44 C43 120.2(6) . .
C45 C44 H44 119.9 . .
C43 C44 H44 119.9 . .
C46 C45 C44 120.3(6) . .
C46 C45 H45 119.9 . .
C44 C45 H45 119.9 . .
C45 C46 C47 122.3(7) . .
C45 C46 H46 118.9 . .
C47 C46 H46 118.9 . .
C46 C47 C48 117.5(6) . .
C46 C47 H47 121.2 . .
C48 C47 H47 121.2 . .
C43 C48 C47 120.4(5) . .
C43 C48 H48 119.8 . .
C47 C48 H48 119.8 . .
C54 C49 C50 119.6(5) . .
C54 C49 C16 118.4(5) . .
C50 C49 C16 121.9(5) . .
C49 C50 C51 122.1(6) . .
C49 C50 H50 118.9 . .
C51 C50 H50 118.9 . .
C52 C51 C50 119.0(6) . .
C52 C51 H51 120.5 . .
C50 C51 H51 120.5 . .
C51 C52 C53 119.6(5) . .
C51 C52 H52 120.2 . .
C53 C52 H52 120.2 . .
C52 C53 C54 119.7(7) . .
C52 C53 H53 120.2 . .
C54 C53 H53 120.2 . .
C49 C54 C53 119.8(6) . .
C49 C54 H54 120.1 . .
C53 C54 H54 120.1 . .
C13 C55 C7 111.2(4) . .
C13 C55 C1 113.3(3) . .
C7 C55 C1 113.5(3) . .
C13 C55 H55 106.1 . .
C7 C55 H55 106.1 . .
C1 C55 H55 106.1 . .
Cl1S C1S Cl2S 115.0(4) . .
Cl1S C1S H1S1 108.5 . .
Cl2S C1S H1S1 108.5 . .
Cl1S C1S H1S2 108.5 . .
Cl2S C1S H1S2 108.5 . .
H1S1 C1S H1S2 107.5 . .
C2T C1T H1T1 109.7 . .
C2T C1T H1T2 109.4 . .
H1T1 C1T H1T2 109.5 . .
C2T C1T H1T3 109.3 . .
H1T1 C1T H1T3 109.5 . .
H1T2 C1T H1T3 109.5 . .
O3T C2T C1T 110.5(7) . .
O3T C2T H2T1 109.5 . .
C1T C2T H2T1 109.5 . .
O3T C2T H2T2 109.5 . .
C1T C2T H2T2 109.5 . .
H2T1 C2T H2T2 108.1 . .
C2T O3T C4T 114.9(7) . .
O3T C4T C5T 109.6(7) . .
O3T C4T H4T1 109.8 . .
C5T C4T H4T1 109.8 . .
O3T C4T H4T2 109.8 . .
C5T C4T H4T2 109.8 . .
H4T1 C4T H4T2 108.2 . .
C4T C5T H5T1 109.4 . .
C4T C5T H5T2 109.4 . .
H5T1 C5T H5T2 109.5 . .
C4T C5T H5T3 109.6 . .
H5T1 C5T H5T3 109.5 . .
H5T2 C5T H5T3 109.5 . .

loop_
_geom_bond_atom_site_label_1
_geom_bond_atom_site_label_2
_geom_bond_distance
_geom_bond_site_symmetry_2
Cu1 N14 1.950(3) 2_666
Cu1 N2 2.008(3) .
Cu1 N8 2.034(3) .
Cu1 Cu1 2.8927(12) 2_666
C1 N2 1.320(5) .
C1 N5 1.358(5) .
C1 C55 1.522(6) .
N2 C3 1.389(5) .
C3 C4 1.362(6) .
C3 C19 1.480(6) .
C4 N5 1.381(6) .
C4 C25 1.486(7) .
N5 C6 1.461(6) .
C6 H6A 0.9800 .
C6 H6B 0.9800 .
C6 H6C 0.9800 .
C7 N8 1.322(5) .
C7 N11 1.359(5) .
C7 C55 1.512(5) .
N8 C9 1.395(5) .
C9 C10 1.358(6) .
C9 C31 1.473(6) .
C10 N11 1.392(5) .
C10 C37 1.484(6) .
N11 C12 1.474(5) .
C12 H12A 0.9800 .
C12 H12B 0.9800 .
C12 H12C 0.9800 .
C13 N14 1.322(6) .
C13 N17 1.375(5) .
C13 C55 1.502(6) .
N14 C15 1.395(6) .
N14 Cu1 1.950(3) 2_666
C15 C16 1.387(7) .
C15 C43 1.465(8) .
C16 N17 1.383(6) .
C16 C49 1.473(6) .
N17 C18 1.450(6) .
C18 H18A 0.9800 .
C18 H18B 0.9800 .
C18 H18C 0.9800 .
C19 C20 1.381(7) .
C19 C24 1.398(7) .
C20 C21 1.374(7) .
C20 H20 0.9500 .
C21 C22 1.357(8) .
C21 H21 0.9500 .
C22 C23 1.371(8) .
C22 H22 0.9500 .
C23 C24 1.382(7) .
C23 H23 0.9500 .
C24 H24 0.9500 .
C25 C30 1.327(9) .
C25 C26 1.333(9) .
C26 C27 1.396(11) .
C26 H26 0.9500 .
C27 C28 1.325(16) .
C27 H27 0.9500 .
C28 C29 1.277(15) .
C28 H28 0.9500 .
C29 C30 1.367(10) .
C29 H29 0.9500 .
C30 H30 0.9500 .
C31 C32 1.382(6) .
C31 C36 1.409(6) .
C32 C33 1.403(6) .
C32 H32 0.9500 .
C33 C34 1.403(7) .
C33 H33 0.9500 .
C34 C35 1.362(7) .
C34 H34 0.9500 .
C35 C36 1.381(6) .
C35 H35 0.9500 .
C36 H36 0.9500 .
C37 C38 1.370(7) .
C37 C42 1.399(7) .
C38 C39 1.389(6) .
C38 H38 0.9500 .
C39 C40 1.378(8) .
C39 H39 0.9500 .
C40 C41 1.375(8) .
C40 H40 0.9500 .
C41 C42 1.391(6) .
C41 H41 0.9500 .
C42 H42 0.9500 .
C43 C44 1.358(7) .
C43 C48 1.383(7) .
C44 C45 1.355(9) .
C44 H44 0.9500 .
C45 C46 1.339(10) .
C45 H45 0.9500 .
C46 C47 1.359(9) .
C46 H46 0.9500 .
C47 C48 1.384(9) .
C47 H47 0.9500 .
C48 H48 0.9500 .
C49 C54 1.344(8) .
C49 C50 1.373(7) .
C50 C51 1.373(7) .
C50 H50 0.9500 .
C51 C52 1.364(10) .
C51 H51 0.9500 .
C52 C53 1.397(12) .
C52 H52 0.9500 .
C53 C54 1.404(9) .
C53 H53 0.9500 .
C54 H54 0.9500 .
C55 H55 1.0000 .
Cl1S C1S 1.710(10) .
Cl2S C1S 1.793(10) .
C1S H1S1 0.9900 .
C1S H1S2 0.9900 .
C1T C2T 1.508(13) .
C1T H1T1 0.9800 .
C1T H1T2 0.9800 .
C1T H1T3 0.9800 .
C2T O3T 1.356(10) .
C2T H2T1 0.9900 .
C2T H2T2 0.9900 .
O3T C4T 1.468(10) .
C4T C5T 1.508(12) .
C4T H4T1 0.9900 .
C4T H4T2 0.9900 .
C5T H5T1 0.9800 .
C5T H5T2 0.9800 .
C5T H5T3 0.9800 .

loop_
_geom_torsion_atom_site_label_1
_geom_torsion_atom_site_label_2
_geom_torsion_atom_site_label_3
_geom_torsion_atom_site_label_4
_geom_torsion
_geom_torsion_site_symmetry_1
_geom_torsion_site_symmetry_4
N5 C1 N2 C3 -2.2(5) . .
C55 C1 N2 C3 178.0(4) . .
N5 C1 N2 Cu1 -172.6(3) . .
C55 C1 N2 Cu1 7.7(6) . .
N14 Cu1 N2 C1 -177.0(3) 2_666 .
N8 Cu1 N2 C1 16.4(4) . .
Cu1 Cu1 N2 C1 -66.9(3) 2_666 .
N14 Cu1 N2 C3 15.0(5) 2_666 .
N8 Cu1 N2 C3 -151.6(4) . .
Cu1 Cu1 N2 C3 125.1(4) 2_666 .
C1 N2 C3 C4 1.8(5) . .
Cu1 N2 C3 C4 171.4(3) . .
C1 N2 C3 C19 -178.3(4) . .
Cu1 N2 C3 C19 -8.6(6) . .
N2 C3 C4 N5 -0.7(5) . .
C19 C3 C4 N5 179.4(4) . .
N2 C3 C4 C25 178.7(5) . .
C19 C3 C4 C25 -1.3(8) . .
N2 C1 N5 C4 1.8(5) . .
C55 C1 N5 C4 -178.4(4) . .
N2 C1 N5 C6 -175.1(4) . .
C55 C1 N5 C6 4.7(7) . .
C3 C4 N5 C1 -0.6(5) . .
C25 C4 N5 C1 179.9(4) . .
C3 C4 N5 C6 176.3(4) . .
C25 C4 N5 C6 -3.1(7) . .
N11 C7 N8 C9 0.9(5) . .
C55 C7 N8 C9 -176.7(5) . .
N11 C7 N8 Cu1 176.2(3) . .
C55 C7 N8 Cu1 -1.4(7) . .
N14 Cu1 N8 C7 174.1(3) 2_666 .
N2 Cu1 N8 C7 -19.4(4) . .
Cu1 Cu1 N8 C7 64.5(4) 2_666 .
N14 Cu1 N8 C9 -11.8(5) 2_666 .
N2 Cu1 N8 C9 154.7(4) . .
Cu1 Cu1 N8 C9 -121.4(4) 2_666 .
C7 N8 C9 C10 0.0(5) . .
Cu1 N8 C9 C10 -174.9(3) . .
C7 N8 C9 C31 176.4(4) . .
Cu1 N8 C9 C31 1.5(7) . .
N8 C9 C10 N11 -1.0(6) . .
C31 C9 C10 N11 -177.1(5) . .
N8 C9 C10 C37 178.7(5) . .
C31 C9 C10 C37 2.5(9) . .
N8 C7 N11 C10 -1.5(5) . .
C55 C7 N11 C10 176.3(4) . .
N8 C7 N11 C12 170.0(5) . .
C55 C7 N11 C12 -12.2(7) . .
C9 C10 N11 C7 1.5(6) . .
C37 C10 N11 C7 -178.2(5) . .
C9 C10 N11 C12 -170.2(5) . .
C37 C10 N11 C12 10.2(8) . .
N17 C13 N14 C15 1.3(4) . .
C55 C13 N14 C15 -176.2(4) . .
N17 C13 N14 Cu1 179.9(3) . 2_666
C55 C13 N14 Cu1 2.5(6) . 2_666
C13 N14 C15 C16 -1.9(5) . .
Cu1 N14 C15 C16 179.3(3) 2_666 .
C13 N14 C15 C43 174.0(4) . .
Cu1 N14 C15 C43 -4.9(6) 2_666 .
N14 C15 C16 N17 1.7(5) . .
C43 C15 C16 N17 -173.6(5) . .
N14 C15 C16 C49 -175.6(4) . .
C43 C15 C16 C49 9.1(8) . .
N14 C13 N17 C16 -0.2(4) . .
C55 C13 N17 C16 177.3(4) . .
N14 C13 N17 C18 177.8(4) . .
C55 C13 N17 C18 -4.7(7) . .
C15 C16 N17 C13 -1.0(4) . .
C49 C16 N17 C13 176.7(4) . .
C15 C16 N17 C18 -179.1(4) . .
C49 C16 N17 C18 -1.4(6) . .
C4 C3 C19 C20 129.3(5) . .
N2 C3 C19 C20 -50.7(6) . .
C4 C3 C19 C24 -50.0(6) . .
N2 C3 C19 C24 130.0(4) . .
C24 C19 C20 C21 1.1(7) . .
C3 C19 C20 C21 -178.3(5) . .
C19 C20 C21 C22 1.5(9) . .
C20 C21 C22 C23 -4.1(9) . .
C21 C22 C23 C24 3.9(9) . .
C22 C23 C24 C19 -1.2(8) . .
C20 C19 C24 C23 -1.2(7) . .
C3 C19 C24 C23 178.1(4) . .
C3 C4 C25 C30 116.7(7) . .
N5 C4 C25 C30 -64.0(7) . .
C3 C4 C25 C26 -56.5(8) . .
N5 C4 C25 C26 122.8(6) . .
C30 C25 C26 C27 4.5(11) . .
C4 C25 C26 C27 178.2(7) . .
C25 C26 C27 C28 0.6(14) . .
C26 C27 C28 C29 -4.6(16) . .
C27 C28 C29 C30 3.2(15) . .
C26 C25 C30 C29 -6.0(10) . .
C4 C25 C30 C29 -179.5(6) . .
C28 C29 C30 C25 2.2(12) . .
C10 C9 C31 C32 -127.7(5) . .
N8 C9 C31 C32 56.7(6) . .
C10 C9 C31 C36 51.5(7) . .
N8 C9 C31 C36 -124.1(5) . .
C36 C31 C32 C33 0.0(7) . .
C9 C31 C32 C33 179.1(4) . .
C31 C32 C33 C34 -1.5(7) . .
C32 C33 C34 C35 2.4(8) . .
C33 C34 C35 C36 -1.6(8) . .
C34 C35 C36 C31 0.1(8) . .
C32 C31 C36 C35 0.8(7) . .
C9 C31 C36 C35 -178.4(4) . .
C9 C10 C37 C38 52.4(8) . .
N11 C10 C37 C38 -128.0(5) . .
C9 C10 C37 C42 -121.7(6) . .
N11 C10 C37 C42 57.9(7) . .
C42 C37 C38 C39 -1.5(7) . .
C10 C37 C38 C39 -175.6(4) . .
C37 C38 C39 C40 0.9(7) . .
C38 C39 C40 C41 -0.5(8) . .
C39 C40 C41 C42 0.6(8) . .
C40 C41 C42 C37 -1.2(7) . .
C38 C37 C42 C41 1.6(7) . .
C10 C37 C42 C41 175.7(4) . .
C16 C15 C43 C44 -142.9(6) . .
N14 C15 C43 C44 42.3(7) . .
C16 C15 C43 C48 42.4(8) . .
N14 C15 C43 C48 -132.5(5) . .
C48 C43 C44 C45 -3.4(10) . .
C15 C43 C44 C45 -178.2(6) . .
C43 C44 C45 C46 1.6(12) . .
C44 C45 C46 C47 1.2(12) . .
C45 C46 C47 C48 -1.9(11) . .
C44 C43 C48 C47 2.7(9) . .
C15 C43 C48 C47 177.5(5) . .
C46 C47 C48 C43 -0.1(9) . .
N17 C16 C49 C54 -109.0(6) . .
C15 C16 C49 C54 68.1(8) . .
N17 C16 C49 C50 70.7(6) . .
C15 C16 C49 C50 -112.3(6) . .
C54 C49 C50 C51 3.3(9) . .
C16 C49 C50 C51 -176.3(5) . .
C49 C50 C51 C52 -0.7(10) . .
C50 C51 C52 C53 -3.0(10) . .
C51 C52 C53 C54 4.0(12) . .
C50 C49 C54 C53 -2.2(10) . .
C16 C49 C54 C53 177.5(6) . .
C52 C53 C54 C49 -1.4(12) . .
N14 C13 C55 C7 63.3(5) . .
N17 C13 C55 C7 -113.8(4) . .
N14 C13 C55 C1 -65.9(5) . .
N17 C13 C55 C1 117.0(4) . .
N8 C7 C55 C13 -99.2(5) . .
N11 C7 C55 C13 83.3(5) . .
N8 C7 C55 C1 29.8(7) . .
N11 C7 C55 C1 -147.6(4) . .
N2 C1 C55 C13 94.3(5) . .
N5 C1 C55 C13 -85.4(5) . .
N2 C1 C55 C7 -33.7(6) . .
N5 C1 C55 C7 146.6(4) . .
C1T C2T O3T C4T 179.4(8) . .
C2T O3T C4T C5T -177.8(8) . .
